data_2015855
loop_
_publ_author_name
'Menezes Vicenti, Juliano R. de'
'Burrow, Robert A.'

_publ_section_title
;<i>catena</i>-Poly[[(<i>N</i>,<i>N</i>-dimethylformamide-\k<i>O</i>)(nitrato-\k<i>O</i>)silver(I)]-\m-1,2-bis(diphenylphosphino)ethane-\k^2^<i>P</i>:<i>P</i>']
 at 100 and 293K: temperature effects on the volume of the solvent pocket
;
_journal_coeditor_code GD3080
_journal_issue 3
_journal_name_full 'Acta Crystallographica Section C'
_journal_page_first m88
_journal_page_last m90
_journal_paper_doi 10.1107/S010827010700306X
_journal_volume 63
_journal_year 2007
_chemical_formula_iupac '[Ag (N O3) (C3 H7 N O) (C26 H24 P2)]'
_chemical_formula_moiety 'C29 H31 Ag N2 O4 P2'
_chemical_formula_sum 'C29 H31 Ag N2 O4 P2'
_chemical_formula_weight 641.37
_chemical_name_systematic
;
catena-Poly[[(N,N-dimethylformamide-\kO)(nitrato-\k^2^O:O')silver(I)]-
\m-1,2-bis(diphenylphosphino)ethane-\k^2^P:P']
;
_space_group_crystal_system triclinic
_space_group_IT_number 2
_space_group_name_Hall '-P 1'
_space_group_name_H-M_alt 'P -1'
_symmetry_cell_setting triclinic
_symmetry_space_group_name_Hall '-P 1'
_symmetry_space_group_name_H-M 'P -1'
_atom_sites_solution_hydrogens geom
_atom_sites_solution_primary direct
_atom_sites_solution_secondary difmap
_cell_angle_alpha 112.322(2)
_cell_angle_beta 102.410(2)
_cell_angle_gamma 106.216(2)
_cell_formula_units_Z 2
_cell_length_a 11.0869(3)
_cell_length_b 11.9653(4)
_cell_length_c 12.9618(4)
_cell_measurement_reflns_used 9993
_cell_measurement_temperature 100(2)
_cell_measurement_theta_max 29.69
_cell_measurement_theta_min 2.75
_cell_volume 1424.15(9)
_computing_cell_refinement 'SAINT (Bruker, 2006)'
_computing_data_collection 'APEX2, BIS and COSMO (Bruker, 2006)'
_computing_data_reduction 'SAINT and SADABS (Bruker, 2006)'
_computing_molecular_graphics 'DIAMOND (Brandenburg, 2006)'
_computing_publication_material 'WinGX (Farrugia, 1999)'
_computing_structure_refinement 'SHELXL97 (Sheldrick, 1997)'
_computing_structure_solution 'SHELXTL (Bruker, 2006)'
_diffrn_ambient_temperature 100(2)
_diffrn_measured_fraction_theta_full 0.996
_diffrn_measured_fraction_theta_max 0.996
_diffrn_measurement_device_type 'Bruker APEXII CCD area-detector'
_diffrn_measurement_method '\f and \w'
_diffrn_radiation_monochromator graphite
_diffrn_radiation_type MoK\a
_diffrn_radiation_wavelength 0.71073
_diffrn_reflns_av_R_equivalents 0.0421
_diffrn_reflns_limit_h_max 15
_diffrn_reflns_limit_h_min -15
_diffrn_reflns_limit_k_max 16
_diffrn_reflns_limit_k_min -16
_diffrn_reflns_limit_l_max 18
_diffrn_reflns_limit_l_min -18
_diffrn_reflns_number 36255
_diffrn_reflns_theta_full 29.95
_diffrn_reflns_theta_max 29.95
_diffrn_reflns_theta_min 2.95
_diffrn_standards_decay_% 0
_diffrn_standards_number 0
_exptl_absorpt_coefficient_mu 0.857
_exptl_absorpt_correction_T_max 0.958
_exptl_absorpt_correction_T_min 0.900
_exptl_absorpt_correction_type numerical
_exptl_absorpt_process_details
;
Bruker APEX2 routines (using XPREP and SADABS) were used to perform
the Gaussian face-indexed numerical absorption correction.
;
_exptl_crystal_colour colourless
_exptl_crystal_density_diffrn 1.496
_exptl_crystal_density_method 'not measured'
_exptl_crystal_description block
_exptl_crystal_F_000 656
_exptl_crystal_size_max 0.22
_exptl_crystal_size_mid 0.15
_exptl_crystal_size_min 0.06
_refine_diff_density_max 1.604
_refine_diff_density_min -0.626
_refine_ls_extinction_method none
_refine_ls_goodness_of_fit_ref 1.041
_refine_ls_hydrogen_treatment constr
_refine_ls_matrix_type full
_refine_ls_number_parameters 345
_refine_ls_number_reflns 8237
_refine_ls_number_restraints 0
_refine_ls_restrained_S_all 1.041
_refine_ls_R_factor_all 0.0433
_refine_ls_R_factor_gt 0.034
_refine_ls_shift/su_max 0.001
_refine_ls_shift/su_mean 0
_refine_ls_structure_factor_coef Fsqd
_refine_ls_weighting_details 'calc w = 1/[\s^2^(Fo^2^)+(0.0342P)^2^+1.2423P] where P=(Fo^2^+2Fc^2^)/3'
_refine_ls_weighting_scheme calc
_refine_ls_wR_factor_gt 0.0761
_refine_ls_wR_factor_ref 0.0805
_reflns_number_gt 7005
_reflns_number_total 8237
_reflns_threshold_expression I>2\s(I)
_cod_data_source_file gd3080.cif
_cod_data_source_block I_100K
_cod_original_sg_symbol_H-M P-1
_cod_database_code 2015855
_cod_database_fobs_code 2015855

loop_
_space_group_symop_id
_space_group_symop_operation_xyz
1 x,y,z
2 -x,-y,-z

loop_
_atom_site_type_symbol
_atom_site_label
_atom_site_fract_x
_atom_site_fract_y
_atom_site_fract_z
_atom_site_U_iso_or_equiv
_atom_site_adp_type
_atom_site_calc_flag
_atom_site_refinement_flags
_atom_site_occupancy
Ag Ag1 0.201247(16) 0.484687(16) 0.321223(14) 0.01572(5) Uani d . 1
C C1 0.4526(2) 0.4334(2) 0.49036(18) 0.0147(4) Uani d . 1
H H1A 0.4119 0.4476 0.5527 0.018 Uiso calc R 1
H H1B 0.5043 0.3794 0.497 0.018 Uiso calc R 1
C C2 0.0477(2) 0.5729(2) 0.53449(18) 0.0143(4) Uani d . 1
H H2A 0.1253 0.5862 0.5991 0.017 Uiso calc R 1
H H2B 0 0.6259 0.5717 0.017 Uiso calc R 1
C C11 -0.0818(3) 0.2733(3) 0.0535(3) 0.0327(6) Uani d . 1
H H11 -0.0555 0.3384 0.0285 0.039 Uiso calc R 1
C C12 -0.2360(3) 0.0593(3) 0.0105(3) 0.0360(6) Uani d . 1
H H12A -0.2214 -0.0169 -0.0399 0.054 Uiso calc R 1
H H12B -0.3321 0.0337 -0.0021 0.054 Uiso calc R 1
H H12C -0.1846 0.0906 0.0947 0.054 Uiso calc R 1
C C13 -0.2687(3) 0.1429(3) -0.1375(2) 0.0445(8) Uani d . 1
H H13A -0.2274 0.2197 -0.1481 0.067 Uiso calc R 1
H H13B -0.3614 0.1307 -0.1428 0.067 Uiso calc R 1
H H13C -0.2691 0.0643 -0.2002 0.067 Uiso calc R 1
C C111 0.4105(2) 0.3049(2) 0.24057(19) 0.0150(4) Uani d . 1
C C112 0.3802(3) 0.3203(2) 0.1384(2) 0.0217(5) Uani d . 1
H H112 0.3097 0.348 0.1198 0.026 Uiso calc R 1
C C113 0.4532(3) 0.2950(3) 0.0630(2) 0.0314(6) Uani d . 1
H H113 0.4319 0.3049 -0.0072 0.038 Uiso calc R 1
C C114 0.5560(3) 0.2557(3) 0.0902(3) 0.0347(6) Uani d . 1
H H114 0.607 0.2411 0.04 0.042 Uiso calc R 1
C C115 0.5851(3) 0.2372(3) 0.1902(2) 0.0331(6) Uani d . 1
H H115 0.6549 0.2083 0.2076 0.04 Uiso calc R 1
C C116 0.5124(2) 0.2611(3) 0.2653(2) 0.0255(5) Uani d . 1
H H116 0.532 0.2476 0.3336 0.031 Uiso calc R 1
C C121 0.2216(2) 0.1881(2) 0.32879(19) 0.0150(4) Uani d . 1
C C122 0.1042(2) 0.1043(2) 0.2264(2) 0.0190(4) Uani d . 1
H H122 0.0799 0.1308 0.1674 0.023 Uiso calc R 1
C C123 0.0236(2) -0.0169(2) 0.2112(2) 0.0247(5) Uani d . 1
H H123 -0.0543 -0.0739 0.1408 0.03 Uiso calc R 1
C C124 0.0562(2) -0.0553(2) 0.2985(2) 0.0247(5) Uani d . 1
H H124 -0.0002 -0.1377 0.2884 0.03 Uiso calc R 1
C C125 0.1707(2) 0.0264(2) 0.3998(2) 0.0235(5) Uani d . 1
H H125 0.1924 0.0003 0.4597 0.028 Uiso calc R 1
C C126 0.2548(2) 0.1471(2) 0.4149(2) 0.0193(4) Uani d . 1
H H126 0.3348 0.2015 0.4837 0.023 Uiso calc R 1
C C211 -0.0406(2) 0.6240(2) 0.33620(19) 0.0144(4) Uani d . 1
C C212 -0.0508(2) 0.5891(2) 0.21807(19) 0.0175(4) Uani d . 1
H H212 0.0198 0.5727 0.193 0.021 Uiso calc R 1
C C213 -0.1638(2) 0.5782(2) 0.1368(2) 0.0216(5) Uani d . 1
H H213 -0.1702 0.5544 0.0564 0.026 Uiso calc R 1
C C214 -0.2671(2) 0.6019(2) 0.1729(2) 0.0219(5) Uani d . 1
H H214 -0.345 0.5927 0.1169 0.026 Uiso calc R 1
C C215 -0.2567(2) 0.6390(2) 0.2903(2) 0.0234(5) Uani d . 1
H H215 -0.3266 0.6573 0.3153 0.028 Uiso calc R 1
C C216 -0.1444(2) 0.6496(2) 0.3718(2) 0.0200(4) Uani d . 1
H H216 -0.1381 0.6743 0.4523 0.024 Uiso calc R 1
C C221 0.2144(2) 0.8015(2) 0.53434(19) 0.0146(4) Uani d . 1
C C222 0.1735(2) 0.8831(2) 0.6167(2) 0.0208(4) Uani d . 1
H H222 0.0871 0.8484 0.6202 0.025 Uiso calc R 1
C C223 0.2585(3) 1.0147(2) 0.6932(2) 0.0248(5) Uani d . 1
H H223 0.23 1.0695 0.7486 0.03 Uiso calc R 1
C C224 0.3849(2) 1.0660(2) 0.6890(2) 0.0247(5) Uani d . 1
H H224 0.4428 1.1559 0.7413 0.03 Uiso calc R 1
C C225 0.4267(2) 0.9859(2) 0.6083(2) 0.0232(5) Uani d . 1
H H225 0.5136 1.0212 0.606 0.028 Uiso calc R 1
C C226 0.3424(2) 0.8545(2) 0.5306(2) 0.0188(4) Uani d . 1
H H226 0.3714 0.8005 0.4751 0.023 Uiso calc R 1
N N1 0.35962(19) 0.60651(18) 0.19860(17) 0.0172(4) Uani d . 1
N N11 -0.1915(2) 0.1639(2) -0.02095(19) 0.0278(5) Uani d . 1
O O1 0.23316(16) 0.54134(17) 0.16375(14) 0.0220(3) Uani d . 1
O O2 0.43074(17) 0.65141(17) 0.30621(14) 0.0233(3) Uani d . 1
O O3 0.41026(18) 0.62281(17) 0.12625(15) 0.0258(4) Uani d . 1
O O11 -0.0126(2) 0.29565(19) 0.15202(19) 0.0446(6) Uani d . 1
P P1 0.31958(5) 0.34638(5) 0.34195(5) 0.01304(10) Uani d . 1
P P2 0.10820(5) 0.62830(5) 0.43420(5) 0.01235(10) Uani d . 1

loop_
_atom_site_aniso_label
_atom_site_aniso_U_11
_atom_site_aniso_U_22
_atom_site_aniso_U_33
_atom_site_aniso_U_12
_atom_site_aniso_U_13
_atom_site_aniso_U_23
Ag1 0.01650(8) 0.01643(8) 0.01691(8) 0.00821(6) 0.00695(6) 0.00877(7)
C1 0.0174(10) 0.0149(10) 0.0102(9) 0.0051(8) 0.0038(8) 0.0061(8)
C2 0.0177(10) 0.0122(9) 0.0135(10) 0.0043(8) 0.0058(8) 0.0075(8)
C11 0.0308(13) 0.0204(12) 0.0383(15) 0.0116(11) 0.0029(12) 0.0099(11)
C12 0.0311(14) 0.0217(13) 0.0368(16) 0.0069(11) 0.0053(12) 0.0025(12)
C13 0.0420(17) 0.057(2) 0.0217(14) 0.0326(16) 0.0011(12) 0.0026(14)
C111 0.0173(10) 0.0110(9) 0.0135(10) 0.0044(8) 0.0062(8) 0.0031(8)
C112 0.0326(12) 0.0179(11) 0.0195(11) 0.0145(10) 0.0119(10) 0.0091(9)
C113 0.0560(18) 0.0263(13) 0.0261(13) 0.0216(13) 0.0264(13) 0.0161(11)
C114 0.0385(15) 0.0314(14) 0.0371(15) 0.0141(12) 0.0291(13) 0.0103(12)
C115 0.0222(12) 0.0400(16) 0.0301(14) 0.0183(12) 0.0093(11) 0.0057(12)
C116 0.0239(12) 0.0337(14) 0.0166(11) 0.0167(11) 0.0047(9) 0.0074(10)
C121 0.0172(10) 0.0133(9) 0.0159(10) 0.0066(8) 0.0078(8) 0.0070(8)
C122 0.0186(10) 0.0182(11) 0.0193(11) 0.0069(9) 0.0054(9) 0.0089(9)
C123 0.0192(11) 0.0183(11) 0.0297(13) 0.0051(9) 0.0033(10) 0.0092(10)
C124 0.0241(11) 0.0154(11) 0.0360(14) 0.0067(9) 0.0116(10) 0.0139(10)
C125 0.0297(12) 0.0199(11) 0.0266(12) 0.0108(10) 0.0115(10) 0.0149(10)
C126 0.0233(11) 0.0177(11) 0.0167(10) 0.0088(9) 0.0060(9) 0.0081(9)
C211 0.0154(9) 0.0121(9) 0.0164(10) 0.0051(8) 0.0050(8) 0.0082(8)
C212 0.0214(10) 0.0167(10) 0.0164(10) 0.0093(9) 0.0075(8) 0.0084(9)
C213 0.0265(12) 0.0213(11) 0.0132(10) 0.0088(9) 0.0036(9) 0.0068(9)
C214 0.0188(10) 0.0230(12) 0.0207(11) 0.0078(9) 0.0006(9) 0.0109(10)
C215 0.0182(11) 0.0311(13) 0.0257(12) 0.0145(10) 0.0085(9) 0.0144(11)
C216 0.0216(11) 0.0269(12) 0.0161(10) 0.0134(9) 0.0080(9) 0.0114(9)
C221 0.0144(9) 0.0141(9) 0.0158(10) 0.0047(8) 0.0042(8) 0.0089(8)
C222 0.0184(10) 0.0163(10) 0.0249(12) 0.0044(8) 0.0082(9) 0.0085(9)
C223 0.0263(12) 0.0168(11) 0.0253(12) 0.0068(9) 0.0094(10) 0.0052(10)
C224 0.0230(11) 0.0176(11) 0.0228(12) 0.0009(9) 0.0004(9) 0.0085(10)
C225 0.0182(10) 0.0223(12) 0.0234(12) 0.0008(9) 0.0043(9) 0.0121(10)
C226 0.0162(10) 0.0205(11) 0.0193(11) 0.0046(8) 0.0054(8) 0.0116(9)
N1 0.0216(9) 0.0153(9) 0.0175(9) 0.0086(7) 0.0093(7) 0.0083(7)
N11 0.0257(10) 0.0257(11) 0.0211(10) 0.0136(9) 0.0007(8) 0.0023(9)
O1 0.0168(8) 0.0302(9) 0.0205(8) 0.0074(7) 0.0073(6) 0.0145(7)
O2 0.0235(8) 0.0275(9) 0.0152(8) 0.0068(7) 0.0050(6) 0.0100(7)
O3 0.0293(9) 0.0252(9) 0.0180(8) 0.0026(7) 0.0127(7) 0.0093(7)
O11 0.0385(11) 0.0210(9) 0.0428(12) 0.0020(8) -0.0183(9) 0.0093(9)
P1 0.0142(2) 0.0127(2) 0.0119(2) 0.0054(2) 0.00441(19) 0.0056(2)
P2 0.0130(2) 0.0128(2) 0.0134(2) 0.00524(19) 0.00531(19) 0.0078(2)

loop_
_atom_type_symbol
_atom_type_description
_atom_type_scat_dispersion_real
_atom_type_scat_dispersion_imag
_atom_type_scat_source
C C 0.0033 0.0016 'International Tables Vol C Tables 4.2.6.8 and 6.1.1.4'
H H 0 0 'International Tables Vol C Tables 4.2.6.8 and 6.1.1.4'
N N 0.0061 0.0033 'International Tables Vol C Tables 4.2.6.8 and 6.1.1.4'
O O 0.0106 0.006 'International Tables Vol C Tables 4.2.6.8 and 6.1.1.4'
P P 0.1023 0.0942 'International Tables Vol C Tables 4.2.6.8 and 6.1.1.4'
Ag Ag -0.8971 1.1015 'International Tables Vol C Tables 4.2.6.8 and 6.1.1.4'

loop_
_exptl_crystal_face_index_h
_exptl_crystal_face_index_k
_exptl_crystal_face_index_l
_exptl_crystal_face_perp_dist
0 0 -1 0.04
0 0 1 0.064
0 -1 0 0.038
0 1 0 0.034
-1 1 0 0.102
1 -1 0 0.057
-1 0 0 0.097
1 0 0 0.056
0 1 1 0.044
0 -1 -1 0.037
0 -1 1 0.063
0 1 -1 0.053

loop_
_geom_angle_atom_site_label_1
_geom_angle_atom_site_label_2
_geom_angle_atom_site_label_3
_geom_angle_site_symmetry_1
_geom_angle
_geom_angle_publ_flag
P2 Ag1 P1 . 139.863(18) y
P2 Ag1 O1 . 107.38(4) y
P1 Ag1 O1 . 110.53(4) y
P2 Ag1 O11 . 101.31(6) y
P1 Ag1 O11 . 95.67(5) y
O1 Ag1 O11 . 83.44(7) y
P2 Ag1 O2 . 106.37(4) ?
P1 Ag1 O2 . 89.91(4) ?
O1 Ag1 O2 . 47.74(5) ?
O11 Ag1 O2 . 128.93(7) ?
C1 C1 P1 2_666 109.73(17) ?
C1 C1 H1A 2_666 109.7 ?
P1 C1 H1A . 109.7 ?
C1 C1 H1B 2_666 109.7 ?
P1 C1 H1B . 109.7 ?
H1A C1 H1B . 108.2 ?
C2 C2 P2 2_566 110.53(18) ?
C2 C2 H2A 2_566 109.5 ?
P2 C2 H2A . 109.5 ?
C2 C2 H2B 2_566 109.5 ?
P2 C2 H2B . 109.5 ?
H2A C2 H2B . 108.1 ?
O11 C11 N11 . 124.4(3) ?
O11 C11 H11 . 117.8 ?
N11 C11 H11 . 117.8 ?
N11 C12 H12A . 109.5 ?
N11 C12 H12B . 109.5 ?
H12A C12 H12B . 109.5 ?
N11 C12 H12C . 109.5 ?
H12A C12 H12C . 109.5 ?
H12B C12 H12C . 109.5 ?
N11 C13 H13A . 109.5 ?
N11 C13 H13B . 109.5 ?
H13A C13 H13B . 109.5 ?
N11 C13 H13C . 109.5 ?
H13A C13 H13C . 109.5 ?
H13B C13 H13C . 109.5 ?
C112 C111 C116 . 119.3(2) ?
C112 C111 P1 . 119.33(16) ?
C116 C111 P1 . 121.36(17) ?
C111 C112 C113 . 120.0(2) ?
C111 C112 H112 . 120 ?
C113 C112 H112 . 120 ?
C114 C113 C112 . 120.1(2) ?
C114 C113 H113 . 119.9 ?
C112 C113 H113 . 119.9 ?
C113 C114 C115 . 120.4(2) ?
C113 C114 H114 . 119.8 ?
C115 C114 H114 . 119.8 ?
C114 C115 C116 . 120.0(2) ?
C114 C115 H115 . 120 ?
C116 C115 H115 . 120 ?
C115 C116 C111 . 120.2(2) ?
C115 C116 H116 . 119.9 ?
C111 C116 H116 . 119.9 ?
C126 C121 C122 . 118.8(2) ?
C126 C121 P1 . 124.05(17) ?
C122 C121 P1 . 117.15(16) ?
C123 C122 C121 . 120.3(2) ?
C123 C122 H122 . 119.8 ?
C121 C122 H122 . 119.8 ?
C122 C123 C124 . 120.3(2) ?
C122 C123 H123 . 119.8 ?
C124 C123 H123 . 119.8 ?
C125 C124 C123 . 119.9(2) ?
C125 C124 H124 . 120 ?
C123 C124 H124 . 120 ?
C124 C125 C126 . 120.4(2) ?
C124 C125 H125 . 119.8 ?
C126 C125 H125 . 119.8 ?
C125 C126 C121 . 120.2(2) ?
C125 C126 H126 . 119.9 ?
C121 C126 H126 . 119.9 ?
C212 C211 C216 . 119.07(19) ?
C212 C211 P2 . 116.91(16) ?
C216 C211 P2 . 123.99(16) ?
C213 C212 C211 . 120.3(2) ?
C213 C212 H212 . 119.8 ?
C211 C212 H212 . 119.8 ?
C214 C213 C212 . 120.0(2) ?
C214 C213 H213 . 120 ?
C212 C213 H213 . 120 ?
C215 C214 C213 . 120.1(2) ?
C215 C214 H214 . 120 ?
C213 C214 H214 . 120 ?
C214 C215 C216 . 120.2(2) ?
C214 C215 H215 . 119.9 ?
C216 C215 H215 . 119.9 ?
C215 C216 C211 . 120.3(2) ?
C215 C216 H216 . 119.8 ?
C211 C216 H216 . 119.8 ?
C222 C221 C226 . 119.0(2) ?
C222 C221 P2 . 122.03(16) ?
C226 C221 P2 . 118.94(17) ?
C223 C222 C221 . 120.3(2) ?
C223 C222 H222 . 119.8 ?
C221 C222 H222 . 119.8 ?
C224 C223 C222 . 120.2(2) ?
C224 C223 H223 . 119.9 ?
C222 C223 H223 . 119.9 ?
C225 C224 C223 . 119.9(2) ?
C225 C224 H224 . 120 ?
C223 C224 H224 . 120 ?
C224 C225 C226 . 120.5(2) ?
C224 C225 H225 . 119.7 ?
C226 C225 H225 . 119.7 ?
C225 C226 C221 . 120.0(2) ?
C225 C226 H226 . 120 ?
C221 C226 H226 . 120 ?
O3 N1 O2 . 121.31(19) ?
O3 N1 O1 . 119.94(18) ?
O2 N1 O1 . 118.74(18) ?
N1 O2 Ag1 . 86.18(12) y
C11 N11 C12 . 120.7(2) ?
C11 N11 C13 . 121.6(3) ?
C12 N11 C13 . 117.6(2) ?
N1 O1 Ag1 . 105.41(12) y
C11 O11 Ag1 . 135.48(19) ?
C121 P1 C111 . 103.80(9) ?
C121 P1 C1 . 104.77(9) ?
C111 P1 C1 . 103.17(10) ?
C121 P1 Ag1 . 117.53(7) ?
C111 P1 Ag1 . 116.35(7) ?
C1 P1 Ag1 . 109.70(7) ?
C221 P2 C211 . 106.06(9) ?
C221 P2 C2 . 102.30(9) ?
C211 P2 C2 . 104.56(10) ?
C221 P2 Ag1 . 119.87(7) ?
C211 P2 Ag1 . 111.50(7) ?
C2 P2 Ag1 . 111.17(7) ?

loop_
_geom_bond_atom_site_label_1
_geom_bond_atom_site_label_2
_geom_bond_site_symmetry_2
_geom_bond_distance
_geom_bond_publ_flag
Ag1 O1 . 2.4451(16) y
Ag1 O2 . 2.8573(17) y
Ag1 O11 . 2.5588(19) y
Ag1 P1 . 2.4354(5) y
Ag1 P2 . 2.4268(6) y
C1 C1 2_666 1.535(4) ?
C1 P1 . 1.834(2) ?
C1 H1A . 0.99 ?
C1 H1B . 0.99 ?
C2 C2 2_566 1.529(4) ?
C2 P2 . 1.834(2) ?
C2 H2A . 0.99 ?
C2 H2B . 0.99 ?
C11 O11 . 1.223(3) ?
C11 N11 . 1.331(3) ?
C11 H11 . 0.95 ?
C12 N11 . 1.451(4) ?
C12 H12A . 0.98 ?
C12 H12B . 0.98 ?
C12 H12C . 0.98 ?
C13 N11 . 1.454(3) ?
C13 H13A . 0.98 ?
C13 H13B . 0.98 ?
C13 H13C . 0.98 ?
C111 C112 . 1.389(3) ?
C111 C116 . 1.398(3) ?
C111 P1 . 1.829(2) ?
C112 C113 . 1.398(3) ?
C112 H112 . 0.95 ?
C113 C114 . 1.377(4) ?
C113 H113 . 0.95 ?
C114 C115 . 1.382(4) ?
C114 H114 . 0.95 ?
C115 C116 . 1.391(3) ?
C115 H115 . 0.95 ?
C116 H116 . 0.95 ?
C121 C126 . 1.401(3) ?
C121 C122 . 1.407(3) ?
C121 P1 . 1.823(2) ?
C122 C123 . 1.387(3) ?
C122 H122 . 0.95 ?
C123 C124 . 1.390(3) ?
C123 H123 . 0.95 ?
C124 C125 . 1.381(3) ?
C124 H124 . 0.95 ?
C125 C126 . 1.396(3) ?
C125 H125 . 0.95 ?
C126 H126 . 0.95 ?
C211 C212 . 1.395(3) ?
C211 C216 . 1.396(3) ?
C211 P2 . 1.828(2) ?
C212 C213 . 1.390(3) ?
C212 H212 . 0.95 ?
C213 C214 . 1.387(3) ?
C213 H213 . 0.95 ?
C214 C215 . 1.381(3) ?
C214 H214 . 0.95 ?
C215 C216 . 1.389(3) ?
C215 H215 . 0.95 ?
C216 H216 . 0.95 ?
C221 C222 . 1.401(3) ?
C221 C226 . 1.402(3) ?
C221 P2 . 1.818(2) ?
C222 C223 . 1.391(3) ?
C222 H222 . 0.95 ?
C223 C224 . 1.386(4) ?
C223 H223 . 0.95 ?
C224 C225 . 1.386(4) ?
C224 H224 . 0.95 ?
C225 C226 . 1.390(3) ?
C225 H225 . 0.95 ?
C226 H226 . 0.95 ?
N1 O3 . 1.240(2) ?
N1 O2 . 1.256(2) ?
N1 O1 . 1.276(2) ?

loop_
_geom_torsion_atom_site_label_1
_geom_torsion_atom_site_label_2
_geom_torsion_atom_site_label_3
_geom_torsion_atom_site_label_4
_geom_torsion_site_symmetry_1
_geom_torsion
C116 C111 C112 C113 . -1.4(4)
P1 C111 C112 C113 . 176.95(19)
C111 C112 C113 C114 . -0.5(4)
C112 C113 C114 C115 . 1.9(4)
C113 C114 C115 C116 . -1.3(4)
C114 C115 C116 C111 . -0.6(4)
C112 C111 C116 C115 . 2.0(4)
P1 C111 C116 C115 . -176.4(2)
C126 C121 C122 C123 . -0.3(3)
P1 C121 C122 C123 . -179.09(18)
C121 C122 C123 C124 . 1.7(4)
C122 C123 C124 C125 . -1.2(4)
C123 C124 C125 C126 . -0.6(4)
C124 C125 C126 C121 . 1.9(4)
C122 C121 C126 C125 . -1.4(3)
P1 C121 C126 C125 . 177.23(18)
C216 C211 C212 C213 . -0.9(3)
P2 C211 C212 C213 . 177.25(17)
C211 C212 C213 C214 . 0.0(3)
C212 C213 C214 C215 . 1.3(4)
C213 C214 C215 C216 . -1.5(4)
C214 C215 C216 C211 . 0.6(4)
C212 C211 C216 C215 . 0.6(3)
P2 C211 C216 C215 . -177.38(18)
C226 C221 C222 C223 . 0.2(3)
P2 C221 C222 C223 . 178.90(18)
C221 C222 C223 C224 . -0.3(4)
C222 C223 C224 C225 . 0.0(4)
C223 C224 C225 C226 . 0.5(4)
C224 C225 C226 C221 . -0.6(3)
C222 C221 C226 C225 . 0.2(3)
P2 C221 C226 C225 . -178.50(17)
O11 C11 N11 C12 . -1.2(4)
O11 C11 N11 C13 . -179.3(3)
O3 N1 O1 Ag1 . 163.48(16)
O2 N1 O1 Ag1 . -15.5(2)
P2 Ag1 O1 N1 . 104.58(12)
P1 Ag1 O1 N1 . -61.97(13)
O11 Ag1 O1 N1 . -155.58(14)
N11 C11 O11 Ag1 . 179.59(19)
P2 Ag1 O11 C11 . 86.9(3)
P1 Ag1 O11 C11 . -129.6(3)
O1 Ag1 O11 C11 . -19.6(3)
C126 C121 P1 C111 . 103.80(19)
C122 C121 P1 C111 . -77.53(18)
C126 C121 P1 C1 . -4.1(2)
C122 C121 P1 C1 . 174.57(17)
C126 C121 P1 Ag1 . -126.14(17)
C122 C121 P1 Ag1 . 52.53(18)
C112 C111 P1 C121 . 113.25(19)
C116 C111 P1 C121 . -68.4(2)
C112 C111 P1 C1 . -137.66(18)
C116 C111 P1 C1 . 40.7(2)
C112 C111 P1 Ag1 . -17.5(2)
C116 C111 P1 Ag1 . 160.84(17)
C1 C1 P1 C121 2_666 177.02(19)
C1 C1 P1 C111 2_666 68.7(2)
C1 C1 P1 Ag1 2_666 -56.0(2)
P2 Ag1 P1 C121 . 75.71(8)
O1 Ag1 P1 C121 . -124.43(9)
O11 Ag1 P1 C121 . -39.34(10)
P2 Ag1 P1 C111 . -160.34(8)
O1 Ag1 P1 C111 . -0.48(9)
O11 Ag1 P1 C111 . 84.61(10)
P2 Ag1 P1 C1 . -43.76(8)
O1 Ag1 P1 C1 . 116.09(8)
O11 Ag1 P1 C1 . -158.81(9)
C222 C221 P2 C211 . 64.2(2)
C226 C221 P2 C211 . -117.10(17)
C222 C221 P2 C2 . -45.1(2)
C226 C221 P2 C2 . 133.60(17)
C222 C221 P2 Ag1 . -168.57(15)
C226 C221 P2 Ag1 . 10.14(19)
C212 C211 P2 C221 . 107.02(17)
C216 C211 P2 C221 . -74.9(2)
C212 C211 P2 C2 . -145.30(16)
C216 C211 P2 C2 . 32.8(2)
C212 C211 P2 Ag1 . -25.08(18)
C216 C211 P2 Ag1 . 152.98(17)
C2 C2 P2 C221 2_566 178.81(19)
C2 C2 P2 C211 2_566 68.4(2)
C2 C2 P2 Ag1 2_566 -52.1(2)
P1 Ag1 P2 C221 . 87.60(8)
O1 Ag1 P2 C221 . -72.65(9)
O11 Ag1 P2 C221 . -159.24(9)
P1 Ag1 P2 C211 . -147.72(7)
O1 Ag1 P2 C211 . 52.03(8)
O11 Ag1 P2 C211 . -34.55(9)
P1 Ag1 P2 C2 . -31.47(8)
O1 Ag1 P2 C2 . 168.29(8)
O11 Ag1 P2 C2 . 81.70(9)
O3 N1 O2 Ag1 . -166.20(18)
O1 N1 O2 Ag1 . 12.76(18)
P2 Ag1 O2 N1 . -106.69(11)
P1 Ag1 O2 N1 . 110.53(11)
O1 Ag1 O2 N1 . -7.85(11)
O11 Ag1 O2 N1 . 13.32(15)
